data_2004245
loop_
_publ_author_name
'Rettig, S. J.'
'Scheffer, J. R.'
'Trotter, J.'
'Yang, J.'

_publ_contact_author
;
    Professor James Trotter
    Department of Chemistry
    University of British Columbia
    Vancouver, B.C.
    Canada V6T 1Z1
;
_publ_section_title
;
 Photochemistry of Dimethyl
 1,8-Dichloro-9,10-dihydro-9,10-ethenoanthracene-11,12-dicarboxylate
;
_journal_issue 12
_journal_name_full 'Acta Crystallographica Section C'
_journal_page_first 2685
_journal_page_last 2687
_journal_paper_doi 10.1107/S0108270195007943
_journal_volume 51
_journal_year 1995
_chemical_formula_moiety 'C20 H14 Cl2 O4'
_chemical_formula_sum 'C20 H14 Cl2 O4'
_chemical_formula_weight 389.23
_chemical_name_systematic
;
Dimethyl 1,8-dichloro-9,10-dihydro-9,10-
ethenoanthracene-11,12-dicarboxylate
;
_space_group_IT_number 2
_symmetry_cell_setting triclinic
_symmetry_space_group_name_Hall '-P 1'
_symmetry_space_group_name_H-M 'P -1'
_cell_angle_alpha 100.93(1)
_cell_angle_beta 103.28(1)
_cell_angle_gamma 90.86(1)
_cell_formula_units_Z 2
_cell_length_a 8.106(1)
_cell_length_b 14.788(1)
_cell_length_c 7.866(1)
_cell_measurement_reflns_used 25
_cell_measurement_temperature 294
_cell_measurement_theta_max 58.7
_cell_measurement_theta_min 53.7
_cell_volume 899.35(18)
_computing_cell_refinement 'MSC/AFC Diffractometer Control Software'
_computing_data_collection
;MSC/AFC Diffractometer Control Software (Molecular Structure Corporation,
 1989)
;
_computing_data_reduction 'TEXSAN (Molecular Structure Corporation, 1990)'
_computing_publication_material TEXSAN
_computing_structure_refinement TEXSAN
_computing_structure_solution TEXSAN
_diffrn_ambient_temperature 294
_diffrn_measurement_device AFC6S
_diffrn_measurement_method '\w-2\q scans'
_diffrn_radiation_monochromator graphite
_diffrn_radiation_source 'X-ray tube'
_diffrn_radiation_type CuK\a
_diffrn_radiation_wavelength 1.54178
_diffrn_reflns_av_R_equivalents 0.013
_diffrn_reflns_limit_h_max 10
_diffrn_reflns_limit_h_min 0
_diffrn_reflns_limit_k_max 18
_diffrn_reflns_limit_k_min -18
_diffrn_reflns_limit_l_max 9
_diffrn_reflns_limit_l_min -9
_diffrn_reflns_number 3922
_diffrn_reflns_theta_max 77.6
_diffrn_standards_decay_% 8.2
_diffrn_standards_interval_count 150
_diffrn_standards_number 3
_exptl_absorpt_coefficient_mu 3.5
_exptl_absorpt_correction_T_max 1.00
_exptl_absorpt_correction_T_min 0.71
_exptl_absorpt_correction_type '\DF (DIFABS; Walker & Stuart, 1983)'
_exptl_crystal_colour colorless
_exptl_crystal_density_diffrn 1.437
_exptl_crystal_description prism
_exptl_crystal_F_000 400
_exptl_crystal_size_max 0.35
_exptl_crystal_size_mid 0.25
_exptl_crystal_size_min 0.22
_refine_diff_density_max 0.24
_refine_diff_density_min -0.30
_refine_ls_extinction_coef 0.23E-4
_refine_ls_extinction_method 'Zachariasen (1968) type 2 Gaussian isotropic'
_refine_ls_goodness_of_fit_obs 3.96
_refine_ls_hydrogen_treatment refall
_refine_ls_matrix_type full
_refine_ls_number_constraints 0
_refine_ls_number_parameters 292
_refine_ls_number_reflns 3273
_refine_ls_number_restraints 0
_refine_ls_R_factor_obs 0.036
_refine_ls_shift/esd_max 0.25
_refine_ls_structure_factor_coef F
_refine_ls_weighting_details 'w = 1/\s^2^(I)'
_refine_ls_weighting_scheme calc
_refine_ls_wR_factor_obs 0.052
_reflns_number_observed 3273
_reflns_number_total 3655
_reflns_observed_criterion 3\s(I)
_cod_data_source_file fg1082.cif
_cod_data_source_block js119
_cod_depositor_comments
;
The following automatic conversions were performed:

'_refine_ls_weighting_scheme' value '1/\s^2^(I)' was changed to
'calc'. New tag '_refine_ls_weighting_details' was created. The value
of the new tag was set to 'w = 1/\s^2^(I)'.

Automatic conversion script
Id: cif_fix_values 3143 2015-03-26 13:38:13Z robertas 
;
_cod_original_cell_volume 899.4(2)
_cod_original_sg_symbol_H-M 'P -1 '
_cod_database_code 2004245

loop_
_symmetry_equiv_pos_as_xyz
'   +x,   +y,   +z'
'   -x,   -y,   -z'

loop_
_atom_site_label
_atom_site_fract_x
_atom_site_fract_y
_atom_site_fract_z
_atom_site_U_iso_or_equiv
Cl1 0.66399(7) 0.02604(4) 0.18909(7) 0.0643(3)
Cl2 0.15462(7) 0.17078(4) 0.08722(7) 0.0613(3)
O1 0.6436(2) 0.3274(1) 0.1692(2) 0.072(1)
O2 0.7589(2) 0.4333(1) 0.4113(2) 0.063(1)
O3 0.8764(2) 0.4096(1) 0.8216(2) 0.061(1)
O4 0.6476(2) 0.4894(1) 0.7537(2) 0.062(1)
C1 0.6833(2) 0.0639(1) 0.4159(3) 0.044(1)
C2 0.7745(3) 0.0132(1) 0.5344(3) 0.057(1)
C3 0.7932(3) 0.0431(1) 0.7139(3) 0.062(1)
C4 0.7235(2) 0.1232(1) 0.7817(3) 0.051(1)
C4a 0.6336(2) 0.1727(1) 0.6620(2) 0.038(1)
C5 0.2252(2) 0.2546(1) 0.6834(3) 0.050(1)
C6 0.0636(2) 0.2366(1) 0.5710(3) 0.059(1)
C7 0.0418(2) 0.2121(1) 0.3899(3) 0.056(1)
C8 0.1837(2) 0.2027(1) 0.3165(3) 0.043(1)
C8a 0.3460(2) 0.2192(1) 0.4268(2) 0.036(1)
C9 0.5145(2) 0.2106(1) 0.3722(2) 0.035(1)
C9a 0.6129(2) 0.1446(1) 0.4794(2) 0.036(1)
C10 0.5512(2) 0.2632(1) 0.7113(2) 0.038(1)
C10a 0.3649(2) 0.2464(1) 0.6096(2) 0.038(1)
C11 0.6100(2) 0.3049(1) 0.4484(2) 0.036(1)
C12 0.6294(2) 0.3320(1) 0.6250(2) 0.036(1)
C13 0.6712(2) 0.3548(1) 0.3266(2) 0.043(1)
C14 0.8088(5) 0.4911(3) 0.2993(6) 0.092(1)
C15 0.7336(2) 0.4140(1) 0.7425(2) 0.040(1)
C16 0.7454(4) 0.5735(2) 0.8554(5) 0.084(1)
H2 0.827(3) -0.042(2) 0.484(3) 0.073(8)
H3 0.851(4) 0.009(2) 0.796(4) 0.090(9)
H4 0.735(3) 0.144(2) 0.901(4) 0.070(8)
H5 0.245(3) 0.269(1) 0.809(3) 0.048(5)
H6 -0.031(3) 0.244(2) 0.618(3) 0.062(6)
H7 -0.068(3) 0.201(1) 0.316(3) 0.057(6)
H9 0.506(2) 0.196(1) 0.250(2) 0.032(4)
H10 0.562(2) 0.280(1) 0.839(3) 0.039(5)
H14a 0.891(5) 0.456(3) 0.252(5) 0.13(1)
H14b 0.864(6) 0.543(3) 0.379(6) 0.15(1)
H14c 0.701(5) 0.503(3) 0.218(5) 0.13(1)
H16a 0.830(4) 0.557(2) 0.955(5) 0.11(1)
H16b 0.672(6) 0.601(3) 0.918(6) 0.15(1)
H16c 0.771(7) 0.610(4) 0.766(7) 0.20(2)

loop_
_geom_angle_atom_site_label_1
_geom_angle_atom_site_label_2
_geom_angle_atom_site_label_3
_geom_angle
_geom_angle_publ_flag
C13 O2 C14 116.0(2) no
C15 O4 C16 115.4(2) no
Cl1 C1 C2 119.00(10) no
Cl1 C1 C9a 120.80(10) no
C2 C1 C9a 120.2(2) no
C1 C2 C3 119.6(2) no
C2 C3 C4 121.6(2) no
C3 C4 C4a 118.0(2) no
C4 C4a C9a 122.0(2) no
C4 C4a C10 125.5(2) no
C9a C4a C10 112.50(10) no
C6 C5 C10a 118.9(2) no
C5 C6 C7 121.0(2) no
C6 C7 C8 119.8(2) no
Cl2 C8 C7 119.40(10) no
Cl2 C8 C8a 120.60(10) no
C7 C8 C8a 120.0(2) no
C8 C8a C9 127.6(2) no
C8 C8a C10a 119.2(2) no
C9 C8a C10a 113.30(10) no
C8a C9 C9a 105.70(10) no
C8a C9 C11 105.20(10) no
C9a C9 C11 105.30(10) no
C1 C9a C4a 118.7(2) no
C1 C9a C9 127.9(2) no
C4a C9a C9 113.40(10) no
C4a C10 C10a 105.60(10) no
C4a C10 C12 105.10(10) no
C10a C10 C12 105.80(10) no
C5 C10a C8a 121.1(2) no
C5 C10a C10 126.3(2) no
C8a C10a C10 112.60(10) no
C9 C11 C12 113.70(10) no
C9 C11 C13 118.90(10) no
C12 C11 C13 127.50(10) no
C10 C12 C11 114.00(10) no
C10 C12 C15 118.60(10) no
C11 C12 C15 126.90(10) no
O1 C13 O2 124.0(2) no
O1 C13 C11 123.5(2) no
O2 C13 C11 112.6(2) no
O3 C15 O4 124.8(2) no
O3 C15 C12 122.6(2) no
O4 C15 C12 112.60(10) no
C1 C2 H2 118.0(10) no
C3 C2 H2 123.0(10) no
C2 C3 H3 121(2) no
C4 C3 H3 117(2) no
C3 C4 H4 123(2) no
C4a C4 H4 120(2) no
C6 C5 H5 123.0(10) no
C10a C5 H5 118.0(10) no
C5 C6 H6 120.0(10) no
C7 C6 H6 119.0(10) no
C6 C7 H7 120.0(10) no
C8 C7 H7 120.0(10) no
C8a C9 H9 115.0(10) no
C9a C9 H9 115.0(10) no
C11 C9 H9 109.0(10) no
C4a C10 H10 111.0(10) no
C10a C10 H10 111.0(10) no
C12 C10 H10 117.0(10) no
O2 C14 H14a 102(2) no
O2 C14 H14b 104(3) no
O2 C14 H14c 106(2) no
H14a C14 H14b 109(4) no
H14a C14 H14c 120(3) no
H14b C14 H14c 115(3) no
O4 C16 H16a 108(2) no
O4 C16 H16b 102(3) no
O4 C16 H16c 107(3) no
H16a C16 H16b 99(3) no
H16a C16 H16c 126(4) no
H16b C16 H16c 113(4) no

loop_
_geom_bond_atom_site_label_1
_geom_bond_atom_site_label_2
_geom_bond_distance
_geom_bond_publ_flag
Cl1 C1 1.735(2) no
Cl2 C8 1.735(2) no
O1 C13 1.195(2) no
O2 C13 1.327(2) no
O2 C14 1.452(3) no
O3 C15 1.191(2) no
O4 C15 1.323(2) no
O4 C16 1.455(3) no
C1 C2 1.394(3) no
C1 C9a 1.387(2) no
C2 C3 1.369(3) no
C3 C4 1.388(3) no
C4 C4a 1.384(2) no
C4a C9a 1.387(2) no
C4a C10 1.529(2) no
C5 C6 1.392(3) no
C5 C10a 1.383(2) no
C6 C7 1.371(3) no
C7 C8 1.398(3) no
C8 C8a 1.389(2) no
C8a C9 1.523(2) no
C8a C10a 1.389(2) no
C9 C9a 1.525(2) no
C9 C11 1.530(2) no
C10 C10a 1.530(2) no
C10 C12 1.529(2) no
C11 C12 1.342(2) no
C11 C13 1.478(2) no
C12 C15 1.491(2) no
C2 H2 0.99(3) no
C3 H3 0.94(3) no
C4 H4 0.91(3) no
C5 H5 0.95(2) no
C6 H6 0.92(2) no
C7 H7 0.94(2) no
C9 H9 0.93(2) no
C10 H10 0.97(2) no
C14 H14a 0.95(4) no
C14 H14b 0.93(4) no
C14 H14c 1.00(4) no
C16 H16a 0.99(4) no
C16 H16b 0.91(4) no
C16 H16c 1.02(6) no
